data_7112001
loop_
_publ_author_name
'Yun-Long Hou'
'Raymond Wai-Yin Sun'
'Xiao-Ping Zhou'
'Jun-Hao Wang'
'Dan Li'

_publ_section_title
;
 A copper(I)/copper(II)-salen coordination polymer as a bimetallic
 catalyst for three-component Strecker reactions and degradation of
 organic dyes
;
_journal_name_full Chem.Commun.
_journal_page_first 2295
_journal_paper_doi 10.1039/c3cc47996j
_journal_volume 50
_journal_year 2014
_chemical_formula_moiety 'C14 H16 Cu3 I2 N6, C3 H7 N O'
_chemical_formula_sum 'C17 H23 Cu3 I2 N7 O'
_chemical_formula_weight 785.84
_chemical_name_systematic
; 
 ? 
;
_space_group_IT_number 2
_symmetry_cell_setting triclinic
_symmetry_space_group_name_Hall '-P 1'
_symmetry_space_group_name_H-M 'P -1'
_atom_sites_solution_hydrogens geom
_atom_sites_solution_primary direct
_atom_sites_solution_secondary difmap
_audit_creation_method SHELXL-97
_cell_angle_alpha 82.911(8)
_cell_angle_beta 70.969(8)
_cell_angle_gamma 88.819(8)
_cell_formula_units_Z 2
_cell_length_a 8.7985(8)
_cell_length_b 11.4531(11)
_cell_length_c 12.7944(12)
_cell_measurement_reflns_used 1291
_cell_measurement_temperature 293(2)
_cell_measurement_theta_max 28.0348
_cell_measurement_theta_min 2.9631
_cell_volume 1209.2(2)
_computing_cell_refinement 'Bruker SMART'
_computing_data_collection 'Bruker SMART'
_computing_data_reduction 'Bruker SAINT'
_computing_molecular_graphics 'Bruker SHELXTL'
_computing_publication_material 'Bruker SHELXTL'
_computing_structure_refinement 'SHELXL-97 (Sheldrick, 1997)'
_computing_structure_solution 'SHELXS-97 (Sheldrick, 1990)'
_diffrn_ambient_temperature 293(2)
_diffrn_detector_area_resol_mean 10.4098
_diffrn_measured_fraction_theta_full 0.996
_diffrn_measured_fraction_theta_max 0.996
_diffrn_measurement_device_type 'CCD area detector'
_diffrn_measurement_method 'phi and omega scans'
_diffrn_radiation_monochromator graphite
_diffrn_radiation_source 'fine-focus sealed tube'
_diffrn_radiation_type MoK\a
_diffrn_radiation_wavelength 0.71073
_diffrn_reflns_av_R_equivalents 0.0852
_diffrn_reflns_av_sigmaI/netI 0.1389
_diffrn_reflns_limit_h_max 10
_diffrn_reflns_limit_h_min -10
_diffrn_reflns_limit_k_max 13
_diffrn_reflns_limit_k_min -11
_diffrn_reflns_limit_l_max 15
_diffrn_reflns_limit_l_min -15
_diffrn_reflns_number 9941
_diffrn_reflns_theta_full 25.00
_diffrn_reflns_theta_max 25.00
_diffrn_reflns_theta_min 2.97
_exptl_absorpt_coefficient_mu 5.190
_exptl_absorpt_correction_T_max 0.856
_exptl_absorpt_correction_T_min 0.478
_exptl_absorpt_correction_type multi-scan
_exptl_absorpt_process_details sadabs
_exptl_crystal_colour red
_exptl_crystal_density_diffrn 2.158
_exptl_crystal_density_method 'not measured'
_exptl_crystal_description cuboid
_exptl_crystal_F_000 750
_exptl_crystal_size_max 0.400
_exptl_crystal_size_mid 0.120
_exptl_crystal_size_min 0.030
_refine_diff_density_max 0.976
_refine_diff_density_min -0.797
_refine_diff_density_rms 0.155
_refine_ls_extinction_method none
_refine_ls_goodness_of_fit_ref 1.029
_refine_ls_hydrogen_treatment mixed
_refine_ls_matrix_type full
_refine_ls_number_parameters 273
_refine_ls_number_reflns 4245
_refine_ls_number_restraints 48
_refine_ls_restrained_S_all 1.051
_refine_ls_R_factor_all 0.1715
_refine_ls_R_factor_gt 0.0741
_refine_ls_shift/su_max 0.000
_refine_ls_shift/su_mean 0.000
_refine_ls_structure_factor_coef Fsqd
_refine_ls_weighting_details 'calc w=1/[\s^2^(Fo^2^)+(0.0618P)^2^+2.5141P] where P=(Fo^2^+2Fc^2^)/3'
_refine_ls_weighting_scheme calc
_refine_ls_wR_factor_gt 0.1451
_refine_ls_wR_factor_ref 0.1861
_reflns_number_gt 2114
_reflns_number_total 4245
_reflns_threshold_expression >2sigma(I)
_cod_data_source_file c3cc47996j.txt
_cod_data_source_block cu
_cod_original_sg_symbol_H-M P-1
_cod_database_code 7112001

loop_
_symmetry_equiv_pos_as_xyz
'x, y, z'
'-x, -y, -z'

loop_
_atom_site_label
_atom_site_type_symbol
_atom_site_fract_x
_atom_site_fract_y
_atom_site_fract_z
_atom_site_U_iso_or_equiv
_atom_site_adp_type
_atom_site_occupancy
_atom_site_symmetry_multiplicity
_atom_site_calc_flag
_atom_site_refinement_flags
I1 I 0.62106(13) -0.02391(12) 0.63086(10) 0.0727(4) Uani 1 1 d .
I2 I 0.84833(15) 0.33682(12) 1.03939(9) 0.0784(5) Uani 1 1 d .
Cu1 Cu 0.5311(2) 0.10753(19) 0.48513(17) 0.0650(6) Uani 1 1 d .
Cu2 Cu 0.80311(19) 0.59003(16) 0.47905(13) 0.0437(5) Uani 1 1 d .
Cu3 Cu 0.9678(2) 0.5202(2) 0.90851(15) 0.0647(6) Uani 1 1 d .
O1 O 0.6322(19) 0.2922(17) 0.7950(15) 0.143(6) Uani 1 1 d DU
N1 N 0.5856(13) 0.2753(12) 0.4588(10) 0.054(4) Uani 1 1 d .
N2 N 0.6976(13) 0.4444(11) 0.4691(9) 0.047(3) Uani 1 1 d .
N3 N 0.7641(16) 0.6416(12) 0.3382(10) 0.060(4) Uani 1 1 d .
N4 N 0.9102(13) 0.7449(11) 0.4429(9) 0.048(3) Uani 1 1 d .
N5 N 0.8658(12) 0.5847(11) 0.6134(9) 0.043(3) Uani 1 1 d .
N6 N 0.9368(13) 0.5764(12) 0.7669(9) 0.050(3) Uani 1 1 d .
N7 N 0.4848(17) 0.2446(18) 0.9707(15) 0.097(5) Uani 1 1 d DU
C1 C 0.6524(16) 0.3377(14) 0.5164(12) 0.050(4) Uani 1 1 d .
H1 H 0.6650 0.3072 0.5838 0.060 Uiso 1 1 calc R
C2 C 0.5866(18) 0.3495(15) 0.3689(13) 0.059(5) Uani 1 1 d .
H2 H 0.5482 0.3315 0.3130 0.071 Uiso 1 1 calc R
C3 C 0.6531(17) 0.4568(16) 0.3718(13) 0.057(4) Uani 1 1 d .
C4 C 0.6931(18) 0.5662(15) 0.3027(12) 0.060(5) Uani 1 1 d .
H4 H 0.6696 0.5821 0.2367 0.072 Uiso 1 1 calc R
C5 C 0.837(3) 0.7492(11) 0.2803(15) 0.139(12) Uani 1 1 d D
H5 H 0.9421 0.7219 0.2368 0.166 Uiso 1 1 calc R
C6 C 0.7867(17) 0.8161(12) 0.1888(10) 0.066(5) Uani 1 1 d D
H6A H 0.7988 0.7657 0.1310 0.080 Uiso 1 1 calc R
H6B H 0.6734 0.8336 0.2186 0.080 Uiso 1 1 calc R
C7 C 0.878(3) 0.9283(13) 0.1370(12) 0.117(9) Uani 1 1 d D
H7A H 0.9735 0.9100 0.0779 0.141 Uiso 1 1 calc R
H7B H 0.8122 0.9776 0.1023 0.141 Uiso 1 1 calc R
C8 C 0.929(3) 0.9986(12) 0.2099(16) 0.162(14) Uani 1 1 d D
H8A H 0.8405 1.0488 0.2437 0.194 Uiso 1 1 calc R
H8B H 1.0181 1.0495 0.1637 0.194 Uiso 1 1 calc R
C9 C 0.9779(17) 0.9303(11) 0.3014(11) 0.063(5) Uani 1 1 d D
H9A H 1.0906 0.9114 0.2712 0.076 Uiso 1 1 calc R
H9B H 0.9679 0.9806 0.3588 0.076 Uiso 1 1 calc R
C10 C 0.885(3) 0.8194(13) 0.3540(12) 0.116(10) Uani 1 1 d D
H10 H 0.7805 0.8517 0.3930 0.139 Uiso 1 1 calc R
C11 C 0.9666(17) 0.7729(14) 0.5160(12) 0.058(4) Uani 1 1 d .
H11 H 1.0188 0.8450 0.5075 0.069 Uiso 1 1 calc R
C12 C 0.9469(15) 0.6906(13) 0.6102(10) 0.038(4) Uani 1 1 d .
C13 C 0.9897(17) 0.6812(15) 0.7042(11) 0.054(4) Uani 1 1 d .
H13 H 1.0468 0.7383 0.7226 0.064 Uiso 1 1 calc R
C14 C 0.8654(16) 0.5189(14) 0.7078(12) 0.049(4) Uani 1 1 d .
H14 H 0.8216 0.4431 0.7302 0.059 Uiso 1 1 calc R
C15 C 0.589(2) 0.213(2) 0.8759(16) 0.163(12) Uani 1 1 d DU
H15 H 0.6258 0.1363 0.8707 0.196 Uiso 1 1 calc R
C16 C 0.430(4) 0.364(2) 0.975(3) 0.225(17) Uani 1 1 d DU
H16A H 0.4774 0.4092 0.9039 0.337 Uiso 1 1 calc R
H16B H 0.4613 0.3980 1.0304 0.337 Uiso 1 1 calc R
H16C H 0.3150 0.3643 0.9948 0.337 Uiso 1 1 calc R
C17 C 0.413(3) 0.175(3) 1.077(2) 0.252(19) Uani 1 1 d DU
H17A H 0.3994 0.2230 1.1357 0.377 Uiso 1 1 calc R
H17B H 0.4819 0.1107 1.0854 0.377 Uiso 1 1 calc R
H17C H 0.3103 0.1444 1.0810 0.377 Uiso 1 1 calc R

loop_
_atom_site_aniso_label
_atom_site_aniso_U_11
_atom_site_aniso_U_22
_atom_site_aniso_U_33
_atom_site_aniso_U_23
_atom_site_aniso_U_13
_atom_site_aniso_U_12
I1 0.0774(8) 0.0744(10) 0.0781(8) -0.0181(7) -0.0379(6) -0.0052(6)
I2 0.1031(9) 0.0775(10) 0.0648(8) -0.0022(7) -0.0424(7) -0.0206(7)
Cu1 0.0652(13) 0.0497(15) 0.0739(14) -0.0131(11) -0.0109(10) -0.0194(11)
Cu2 0.0553(10) 0.0402(12) 0.0401(10) -0.0022(9) -0.0218(8) -0.0093(8)
Cu3 0.0785(13) 0.0781(17) 0.0452(11) -0.0061(11) -0.0316(10) 0.0070(11)
O1 0.157(9) 0.140(10) 0.137(9) -0.006(8) -0.058(8) -0.042(8)
N1 0.058(7) 0.050(9) 0.056(8) -0.020(7) -0.013(6) -0.026(7)
N2 0.067(8) 0.034(9) 0.043(7) -0.013(6) -0.019(6) -0.014(6)
N3 0.103(10) 0.036(9) 0.053(8) 0.004(7) -0.044(7) -0.020(8)
N4 0.062(7) 0.046(9) 0.046(7) 0.010(6) -0.034(6) -0.017(6)
N5 0.045(6) 0.043(8) 0.044(7) 0.003(6) -0.021(5) -0.006(6)
N6 0.060(7) 0.054(10) 0.041(7) -0.011(7) -0.022(6) -0.005(7)
N7 0.088(8) 0.111(10) 0.097(9) -0.014(8) -0.034(7) -0.013(7)
C1 0.059(9) 0.039(11) 0.047(9) 0.003(8) -0.011(7) -0.014(8)
C2 0.077(11) 0.060(13) 0.056(10) -0.019(10) -0.038(9) -0.006(9)
C3 0.060(10) 0.057(13) 0.059(10) -0.007(9) -0.028(8) -0.001(9)
C4 0.080(11) 0.059(13) 0.049(10) 0.010(9) -0.035(8) -0.015(9)
C5 0.28(3) 0.073(17) 0.106(17) 0.052(14) -0.14(2) -0.08(2)
C6 0.069(10) 0.077(15) 0.055(10) 0.004(10) -0.027(8) -0.005(10)
C7 0.22(3) 0.068(17) 0.070(14) 0.034(13) -0.070(16) -0.030(17)
C8 0.26(3) 0.11(2) 0.17(2) 0.09(2) -0.17(3) -0.09(2)
C9 0.081(11) 0.036(11) 0.071(11) 0.015(9) -0.028(9) -0.018(9)
C10 0.19(2) 0.093(18) 0.104(15) 0.061(14) -0.119(16) -0.088(16)
C11 0.067(10) 0.043(11) 0.067(11) -0.006(9) -0.026(9) -0.019(8)
C12 0.052(8) 0.045(10) 0.022(7) 0.001(7) -0.018(6) -0.014(7)
C13 0.072(10) 0.049(12) 0.042(9) -0.009(8) -0.021(8) -0.025(9)
C14 0.057(9) 0.044(11) 0.053(10) -0.011(8) -0.025(7) -0.007(8)
C15 0.167(14) 0.169(15) 0.160(14) -0.034(10) -0.058(10) -0.004(9)
C16 0.221(18) 0.228(19) 0.236(19) -0.036(10) -0.085(11) 0.009(10)
C17 0.25(2) 0.26(2) 0.24(2) -0.020(10) -0.083(12) -0.004(10)

loop_
_atom_type_symbol
_atom_type_description
_atom_type_scat_dispersion_real
_atom_type_scat_dispersion_imag
_atom_type_scat_source
C C 0.0033 0.0016 'International Tables Vol C Tables 4.2.6.8 and 6.1.1.4'
H H 0.0000 0.0000 'International Tables Vol C Tables 4.2.6.8 and 6.1.1.4'
N N 0.0061 0.0033 'International Tables Vol C Tables 4.2.6.8 and 6.1.1.4'
O O 0.0106 0.0060 'International Tables Vol C Tables 4.2.6.8 and 6.1.1.4'
Cu Cu 0.3201 1.2651 'International Tables Vol C Tables 4.2.6.8 and 6.1.1.4'
I I -0.4742 1.8119 'International Tables Vol C Tables 4.2.6.8 and 6.1.1.4'

loop_
_geom_angle_atom_site_label_1
_geom_angle_atom_site_label_2
_geom_angle_atom_site_label_3
_geom_angle
_geom_angle_site_symmetry_1
_geom_angle_site_symmetry_3
Cu1 I1 Cu1 57.97(8) . 2_656
Cu3 I2 Cu3 59.95(7) . 2_767
N1 Cu1 Cu1 178.4(4) . 2_656
N1 Cu1 I1 118.8(4) . .
Cu1 Cu1 I1 61.10(9) 2_656 .
N1 Cu1 I1 119.1(4) . 2_656
Cu1 Cu1 I1 60.94(8) 2_656 2_656
I1 Cu1 I1 122.03(8) . 2_656
N4 Cu2 N3 80.6(5) . .
N4 Cu2 N5 83.1(4) . .
N3 Cu2 N5 163.6(5) . .
N4 Cu2 N2 162.9(4) . .
N3 Cu2 N2 82.8(5) . .
N5 Cu2 N2 113.6(5) . .
N6 Cu3 I2 127.9(4) . .
N6 Cu3 Cu3 170.4(4) . 2_767
I2 Cu3 Cu3 61.63(9) . 2_767
N6 Cu3 I2 112.0(4) . 2_767
I2 Cu3 I2 120.05(7) . 2_767
Cu3 Cu3 I2 58.42(8) 2_767 2_767
C2 N1 C1 104.9(12) . .
C2 N1 Cu1 126.1(9) . .
C1 N1 Cu1 128.3(11) . .
C1 N2 C3 105.1(11) . .
C1 N2 Cu2 145.0(10) . .
C3 N2 Cu2 109.9(10) . .
C4 N3 C5 127.1(12) . .
C4 N3 Cu2 115.9(10) . .
C5 N3 Cu2 116.3(8) . .
C11 N4 C10 127.7(12) . .
C11 N4 Cu2 114.5(9) . .
C10 N4 Cu2 116.3(7) . .
C14 N5 C12 105.7(10) . .
C14 N5 Cu2 145.1(10) . .
C12 N5 Cu2 109.2(8) . .
C13 N6 C14 105.6(11) . .
C13 N6 Cu3 126.2(9) . .
C14 N6 Cu3 128.2(11) . .
C15 N7 C17 129(3) . .
C15 N7 C16 120(2) . .
C17 N7 C16 110(3) . .
N2 C1 N1 114.1(13) . .
N2 C1 H1 123.0 . .
N1 C1 H1 123.0 . .
N1 C2 C3 109.8(12) . .
N1 C2 H2 125.1 . .
C3 C2 H2 125.1 . .
C2 C3 N2 106.1(13) . .
C2 C3 C4 137.4(14) . .
N2 C3 C4 116.4(13) . .
N3 C4 C3 115.1(13) . .
N3 C4 H4 122.5 . .
C3 C4 H4 122.5 . .
N3 C5 C10 111.2(10) . .
N3 C5 C6 122.8(11) . .
C10 C5 C6 116.8(9) . .
N3 C5 H5 100.2 . .
C10 C5 H5 100.2 . .
C6 C5 H5 100.2 . .
C7 C6 C5 115.1(8) . .
C7 C6 H6A 108.5 . .
C5 C6 H6A 108.5 . .
C7 C6 H6B 108.5 . .
C5 C6 H6B 108.5 . .
H6A C6 H6B 107.5 . .
C8 C7 C6 117.8(8) . .
C8 C7 H7A 107.9 . .
C6 C7 H7A 107.9 . .
C8 C7 H7B 107.9 . .
C6 C7 H7B 107.9 . .
H7A C7 H7B 107.2 . .
C7 C8 C9 116.3(9) . .
C7 C8 H8A 108.2 . .
C9 C8 H8A 108.2 . .
C7 C8 H8B 108.2 . .
C9 C8 H8B 108.2 . .
H8A C8 H8B 107.4 . .
C10 C9 C8 115.4(8) . .
C10 C9 H9A 108.4 . .
C8 C9 H9A 108.4 . .
C10 C9 H9B 108.4 . .
C8 C9 H9B 108.4 . .
H9A C9 H9B 107.5 . .
N4 C10 C5 110.2(10) . .
N4 C10 C9 123.9(10) . .
C5 C10 C9 117.1(8) . .
N4 C10 H10 100.0 . .
C5 C10 H10 100.0 . .
C9 C10 H10 100.0 . .
N4 C11 C12 117.1(13) . .
N4 C11 H11 121.4 . .
C12 C11 H11 121.4 . .
C13 C12 C11 137.2(13) . .
C13 C12 N5 106.7(12) . .
C11 C12 N5 116.1(10) . .
N6 C13 C12 110.2(12) . .
N6 C13 H13 124.9 . .
C12 C13 H13 124.9 . .
N5 C14 N6 111.9(13) . .
N5 C14 H14 124.1 . .
N6 C14 H14 124.1 . .
O1 C15 N7 116(2) . .
O1 C15 H15 122.0 . .
N7 C15 H15 122.0 . .
N7 C16 H16A 109.5 . .
N7 C16 H16B 109.5 . .
H16A C16 H16B 109.5 . .
N7 C16 H16C 109.5 . .
H16A C16 H16C 109.5 . .
H16B C16 H16C 109.5 . .
N7 C17 H17A 109.5 . .
N7 C17 H17B 109.5 . .
H17A C17 H17B 109.5 . .
N7 C17 H17C 109.5 . .
H17A C17 H17C 109.5 . .
H17B C17 H17C 109.5 . .

loop_
_geom_bond_atom_site_label_1
_geom_bond_atom_site_label_2
_geom_bond_distance
_geom_bond_site_symmetry_2
I1 Cu1 2.567(3) .
I1 Cu1 2.571(2) 2_656
I2 Cu3 2.529(2) .
I2 Cu3 2.612(2) 2_767
Cu1 N1 1.952(12) .
Cu1 Cu1 2.490(4) 2_656
Cu1 I1 2.571(2) 2_656
Cu2 N4 1.957(11) .
Cu2 N3 1.961(11) .
Cu2 N5 1.963(10) .
Cu2 N2 1.963(11) .
Cu3 N6 1.949(11) .
Cu3 Cu3 2.570(3) 2_767
Cu3 I2 2.612(2) 2_767
O1 C15 1.253(10) .
N1 C2 1.341(19) .
N1 C1 1.352(17) .
N2 C1 1.303(17) .
N2 C3 1.413(17) .
N3 C4 1.283(17) .
N3 C5 1.405(16) .
N4 C11 1.268(16) .
N4 C10 1.411(14) .
N5 C14 1.342(16) .
N5 C12 1.410(17) .
N6 C13 1.357(18) .
N6 C14 1.360(16) .
N7 C15 1.346(10) .
N7 C17 1.442(10) .
N7 C16 1.443(10) .
C1 H1 0.9300 .
C2 C3 1.38(2) .
C2 H2 0.9300 .
C3 C4 1.42(2) .
C4 H4 0.9300 .
C5 C10 1.474(9) .
C5 C6 1.501(9) .
C5 H5 0.9800 .
C6 C7 1.490(9) .
C6 H6A 0.9700 .
C6 H6B 0.9700 .
C7 C8 1.480(9) .
C7 H7A 0.9700 .
C7 H7B 0.9700 .
C8 C9 1.503(9) .
C8 H8A 0.9700 .
C8 H8B 0.9700 .
C9 C10 1.488(9) .
C9 H9A 0.9700 .
C9 H9B 0.9700 .
C10 H10 0.9800 .
C11 C12 1.400(18) .
C11 H11 0.9300 .
C12 C13 1.364(16) .
C13 H13 0.9300 .
C14 H14 0.9300 .
C15 H15 0.9300 .
C16 H16A 0.9600 .
C16 H16B 0.9600 .
C16 H16C 0.9600 .
C17 H17A 0.9600 .
C17 H17B 0.9600 .
C17 H17C 0.9600 .

loop_
_geom_torsion_atom_site_label_1
_geom_torsion_atom_site_label_2
_geom_torsion_atom_site_label_3
_geom_torsion_atom_site_label_4
_geom_torsion
_geom_torsion_site_symmetry_1
_geom_torsion_site_symmetry_4
Cu1 I1 Cu1 N1 -178.2(4) 2_656 .
Cu1 I1 Cu1 I1 0.0 2_656 2_656
Cu3 I2 Cu3 N6 -178.3(5) 2_767 .
Cu3 I2 Cu3 I2 0.0 2_767 2_767
Cu1 Cu1 N1 C2 75(15) 2_656 .
I1 Cu1 N1 C2 161.4(11) . .
I1 Cu1 N1 C2 -16.9(14) 2_656 .
Cu1 Cu1 N1 C1 -94(15) 2_656 .
I1 Cu1 N1 C1 -7.8(14) . .
I1 Cu1 N1 C1 174.0(11) 2_656 .
N4 Cu2 N2 C1 165.3(17) . .
N3 Cu2 N2 C1 178.3(19) . .
N5 Cu2 N2 C1 -3(2) . .
N4 Cu2 N2 C3 -14(2) . .
N3 Cu2 N2 C3 -0.4(10) . .
N5 Cu2 N2 C3 178.6(9) . .
N4 Cu2 N3 C4 176.2(14) . .
N5 Cu2 N3 C4 -176.7(15) . .
N2 Cu2 N3 C4 0.1(13) . .
N4 Cu2 N3 C5 5.0(15) . .
N5 Cu2 N3 C5 12(3) . .
N2 Cu2 N3 C5 -171.1(16) . .
N3 Cu2 N4 C11 177.1(12) . .
N5 Cu2 N4 C11 -0.9(11) . .
N2 Cu2 N4 C11 -169.7(15) . .
N3 Cu2 N4 C10 10.3(14) . .
N5 Cu2 N4 C10 -167.7(14) . .
N2 Cu2 N4 C10 23(3) . .
N4 Cu2 N5 C14 -177.3(18) . .
N3 Cu2 N5 C14 175.7(18) . .
N2 Cu2 N5 C14 -0.8(19) . .
N4 Cu2 N5 C12 0.8(9) . .
N3 Cu2 N5 C12 -6(2) . .
N2 Cu2 N5 C12 177.3(9) . .
I2 Cu3 N6 C13 172.9(10) . .
Cu3 Cu3 N6 C13 2(3) 2_767 .
I2 Cu3 N6 C13 -5.5(13) 2_767 .
I2 Cu3 N6 C14 -10.2(15) . .
Cu3 Cu3 N6 C14 178.9(16) 2_767 .
I2 Cu3 N6 C14 171.4(11) 2_767 .
C3 N2 C1 N1 1.8(17) . .
Cu2 N2 C1 N1 -177.0(13) . .
C2 N1 C1 N2 -1.1(18) . .
Cu1 N1 C1 N2 169.9(10) . .
C1 N1 C2 C3 -0.2(18) . .
Cu1 N1 C2 C3 -171.4(10) . .
N1 C2 C3 N2 1.2(18) . .
N1 C2 C3 C4 177.0(18) . .
C1 N2 C3 C2 -1.8(17) . .
Cu2 N2 C3 C2 177.5(10) . .
C1 N2 C3 C4 -178.6(14) . .
Cu2 N2 C3 C4 0.7(17) . .
C5 N3 C4 C3 170.4(19) . .
Cu2 N3 C4 C3 0(2) . .
C2 C3 C4 N3 -176.1(19) . .
N2 C3 C4 N3 -1(2) . .
C4 N3 C5 C10 171.7(19) . .
Cu2 N3 C5 C10 -18(2) . .
C4 N3 C5 C6 26(3) . .
Cu2 N3 C5 C6 -163.8(15) . .
N3 C5 C6 C7 -180(2) . .
C10 C5 C6 C7 36(3) . .
C5 C6 C7 C8 -36(3) . .
C6 C7 C8 C9 36(3) . .
C7 C8 C9 C10 -36(3) . .
C11 N4 C10 C5 172.8(17) . .
Cu2 N4 C10 C5 -22(2) . .
C11 N4 C10 C9 27(3) . .
Cu2 N4 C10 C9 -168.6(14) . .
N3 C5 C10 N4 25(3) . .
C6 C5 C10 N4 173.2(18) . .
N3 C5 C10 C9 174.1(18) . .
C6 C5 C10 C9 -38(3) . .
C8 C9 C10 N4 -178.3(19) . .
C8 C9 C10 C5 38(2) . .
C10 N4 C11 C12 165.7(16) . .
Cu2 N4 C11 C12 0.7(18) . .
N4 C11 C12 C13 177.6(17) . .
N4 C11 C12 N5 0(2) . .
C14 N5 C12 C13 -0.2(16) . .
Cu2 N5 C12 C13 -179.0(10) . .
C14 N5 C12 C11 178.1(13) . .
Cu2 N5 C12 C11 -0.7(15) . .
C14 N6 C13 C12 2.2(17) . .
Cu3 N6 C13 C12 179.7(10) . .
C11 C12 C13 N6 -179.1(17) . .
N5 C12 C13 N6 -1.3(17) . .
C12 N5 C14 N6 1.6(16) . .
Cu2 N5 C14 N6 179.7(12) . .
C13 N6 C14 N5 -2.4(17) . .
Cu3 N6 C14 N5 -179.8(9) . .
C17 N7 C15 O1 -179.9(4) . .
C16 N7 C15 O1 0.0(3) . .
